data_2311946
loop_
_publ_author_name
'Spiridonova, Tatyana S.'
'Solodovnikov, Sergey F.'
'Savina, Aleksandra A.'
'Solodovnikova, Zoya A.'
'Stefanovich, Sergey Yu'
'Lazoryak, Bogdan I.'
'Korolkov, Iliya V.'
'Khaikina, Elena G.'

_publ_section_title
;
 Synthesis, crystal structures and properties of the new compounds
 K<sub>7-x</sub>Ag<sub>1+x</sub>(XO<sub>4</sub>)<sub>4</sub> (X = Mo, W).
;
_journal_coeditor_code LY3055
_journal_issue 'Pt 12'
_journal_name_full 'Acta crystallographica. Section C, Structural chemistry'
_journal_page_first 1071
_journal_page_last 1077
_journal_paper_doi 10.1107/S2053229617015674
_journal_volume 73
_journal_year 2017
_chemical_formula_iupac 'K7 Ag (W O4)4'
_chemical_formula_moiety 'Ag O16 W4, 7(K)'
_chemical_formula_structural 'K7 Ag (WO4)4'
_chemical_formula_sum 'Ag K7 O16 W4'
_chemical_formula_weight 1372.94
_chemical_name_systematic
;
Heptapotassium silver tetrakis(tetraoxotungstate)
;
_space_group_crystal_system hexagonal
_space_group_IT_number 186
_space_group_name_Hall 'P 6c -2c'
_space_group_name_H-M_alt 'P 63 m c'
_cell_angle_alpha 90.0
_cell_angle_beta 90.0
_cell_angle_gamma 120.0
_cell_formula_units_Z 2
_cell_length_a 12.4912(5)
_cell_length_b 12.4912(5)
_cell_length_c 7.4526(3)
_cell_measurement_temperature 296
_cell_volume 1007.04(7)
_computing_cell_refinement
;
GSAS (Larson & von Dreele, 2004)
;
_computing_data_reduction
;
GSAS (Larson & von Dreele, 2004)
;
_computing_molecular_graphics
;
DIAMOND (Brandenburg, 2008)
;
_computing_publication_material
;
GSAS (Larson & von Dreele, 2004)
;
_computing_structure_refinement
;
GSAS (Larson & von Dreele, 2004)
;
_computing_structure_solution
;
GSAS (Larson & von Dreele, 2004)
;
_diffrn_ambient_temperature 296
_diffrn_measurement_device_type 'D8 ADVANCE Bruker AX'
_diffrn_radiation_monochromator none
_exptl_absorpt_coefficient_mu 62.374
_exptl_crystal_density_diffrn 4.528
_exptl_crystal_density_method 'not measured'
_exptl_crystal_F_000 1208.0
_pd_char_colour white
_pd_meas_2theta_range_inc 0.02076
_pd_meas_2theta_range_max 100
_pd_meas_2theta_range_min 7
_pd_meas_number_of_points 4480
_pd_meas_scan_method step
_pd_proc_2theta_range_inc 0.02076
_pd_proc_2theta_range_max 100
_pd_proc_2theta_range_min 7
_pd_proc_ls_background_function
;GSAS Background function number 1 with 14 terms.
 Shifted Chebyshev function of 1st kind
      1:    3805.50     2:   -4412.29     3:    3122.14     4:   -1928.69
      5:    1209.58     6:   -754.027     7:    531.881     8:   -377.433
      9:    249.957    10:   -172.455    11:    78.0314    12:   -188.338
     13:    153.634    14:   -119.875
;
_pd_proc_ls_pref_orient_corr
; March-Dollase
 AXIS  1 Ratio=     0.780 Frac     0.250  h= 0.000  k= 2.000  l= 1.000
 AXIS  2 Ratio=     0.439 Frac     0.250  h= 0.000  k= 0.000  l= 2.000
 AXIS  3 Ratio=     0.447 Frac     0.250  h= 0.000  k= 1.000  l= 2.000
 AXIS  4 Ratio=     1.557 Frac     0.250  h=-2.000  k= 4.000  l= 1.000
 Prefered orientation correction range: Min=   0.58799, Max=   4.44535
;
_pd_proc_ls_profile_function pseudo-Voigt
_pd_proc_ls_prof_R_factor 0.0403
_pd_proc_ls_prof_wR_expected 0.0146
_pd_proc_ls_prof_wR_factor 0.0528
_pd_spec_mounting ' packed powder pellet'
_pd_spec_mount_mode reflection
_pd_spec_shape flat_sheet
_refine_ls_goodness_of_fit_all 3.64
_refine_ls_matrix_type fullcycle
_refine_ls_number_parameters 53
_refine_ls_number_restraints 0
_refine_ls_shift/su_max 0.006
_refine_ls_shift/su_mean 0.0008
_refine_ls_weighting_scheme sigma
_cod_data_source_file ly3055sup1.cif
_cod_data_source_block K7Ag(WO4)4
_cod_original_cell_volume 1007.04(11)
_cod_database_code 2311946

loop_
_symmetry_equiv_pos_site_id
_symmetry_equiv_pos_as_xyz
1 +x,+y,+z
2 x-y,+x,+z+1/2
3 -y,x-y,+z
4 -x,-y,+z+1/2
5 y-x,-x,+z
6 +y,y-x,+z+1/2
7 y-x,+y,+z
8 -x,y-x,+z+1/2
9 -y,-x,+z
10 x-y,-y,+z+1/2
11 +x,x-y,+z
12 +y,+x,+z+1/2

loop_
_atom_site_type_symbol
_atom_site_label
_atom_site_fract_x
_atom_site_fract_y
_atom_site_fract_z
_atom_site_U_iso_or_equiv
_atom_site_thermal_displace_type
_atom_site_occupancy
_atom_site_symmetry_multiplicity
W W1 0.3333 0.6667 0.2956(4) 0.0345(8) Uiso 1.0 2
W W2 0.33919(19) 0.16959(9) 0.1815(4) 0.0288(4) Uiso 1.0 6
K K1 0.0 0.0 0.0035(8) 0.0470(14) Uiso 1.0 2
K K2 0.1706(4) 0.3412(9) 0.1975(17) 0.0470(14) Uiso 1.0 6
K K3 0.5133(4) 0.4867(4) 0.4175(10) 0.0470(14) Uiso 1.0 6
Ag Ag1 0.6667 0.3333 0.3398(5) 0.0385(15) Uiso 1.0 2
O O1 0.3333 0.6667 0.5164(4) 0.071(4) Uiso 1.0 2
O O2 0.4025(9) 0.5975(9) 0.207(2) 0.071(4) Uiso 1.0 6
O O3 0.3601(11) 0.3039(12) 0.0661(16) 0.071(4) Uiso 1.0 12
O O4 0.1862(18) 0.0931(9) 0.2775(19) 0.031(4) Uiso 1.0 6
O O5 0.4408(16) 0.2204(8) 0.3553(17) 0.031(4) Uiso 1.0 6

loop_
_atom_type_symbol
_atom_type_number_in_cell
_atom_type_scat_Cromer_Mann_a1
_atom_type_scat_Cromer_Mann_a2
_atom_type_scat_Cromer_Mann_a3
_atom_type_scat_Cromer_Mann_a4
_atom_type_scat_Cromer_Mann_b1
_atom_type_scat_Cromer_Mann_b2
_atom_type_scat_Cromer_Mann_b3
_atom_type_scat_Cromer_Mann_b4
_atom_type_scat_Cromer_Mann_c
_atom_type_scat_dispersion_real
_atom_type_scat_dispersion_imag
_atom_type_scat_source
W 8.0 29.0818 1.72029 15.4300 9.22590 14.4327 0.32170 5.11982 57.0560 9.88750 0.000 0.000 International_Tables_Vol_C
K 14.0 8.21860 12.7949 7.43980 0.77480 1.05190 213.187 0.86590 41.6841 1.42280 0.000 0.000 International_Tables_Vol_C
Ag 2.0 19.2808 0.64460 16.6885 7.47260 4.80450 24.6605 1.04630 99.8156 5.17900 0.000 0.000 International_Tables_Vol_C
O 32.0 3.04850 13.2771 2.28680 5.70110 1.54630 0.32390 0.86700 32.9089 0.25080 0.000 0.000 International_Tables_Vol_C

loop_
_diffrn_radiation_type
_diffrn_radiation_wavelength
CuK\a 1.5418

loop_
_geom_angle_atom_site_label_1
_geom_angle_atom_site_label_2
_geom_angle_atom_site_label_3
_geom_angle_site_symmetry_1
_geom_angle_site_symmetry_3
_geom_angle
_geom_angle_publ_flag
O1 W1 O2 1_555 1_555 113.8(6) n
O1 W1 O2 1_555 3_665 113.8(6) n
O1 W1 O2 1_555 5_565 113.8(6) n
O2 W1 O2 1_555 3_665 104.8(6) n
O2 W1 O2 1_555 5_565 104.8(6) n
O2 W1 O2 3_665 5_565 104.8(6) n
O3 W2 O4 1_555 1_555 107.9(5) n
O3 W2 O5 1_555 1_555 106.6(4) n
O3 W2 O4 11_555 1_555 107.9(5) n
O3 W2 O5 11_555 1_555 106.6(4) n
O4 W2 O5 1_555 1_555 106.9(7) n
O4 K1 O4 1_555 2_554 100.8(4) n
O4 K1 O4 1_555 3_555 74.9(5) n
O4 K1 O4 1_555 4_554 174.5(5) n
O4 K1 O4 1_555 5_555 74.9(5) n
O4 K1 O4 1_555 6_554 100.8(4) n
O4 K1 O4 2_554 3_555 100.8(4) n
O4 K1 O4 2_554 4_554 83.3(6) n
O4 K1 O4 2_554 5_555 174.5(5) n
O4 K1 O4 2_554 6_554 83.3(6) n
O4 K1 O4 3_555 4_554 100.8(4) n
O4 K1 O4 3_555 5_555 74.9(5) n
O4 K1 O4 3_555 6_554 174.5(5) n
O4 K1 O4 4_554 5_555 100.8(4) n
O4 K1 O4 4_554 6_554 83.3(6) n
O4 K1 O4 5_555 6_554 100.8(4) n
O2 K2 O2 1_555 5_565 50.1(7) n
O2 K2 O3 1_555 1_555 75.3(5) n
O2 K2 O3 1_555 2_555 97.4(5) n
O2 K2 O3 1_555 7_555 122.0(5) n
O2 K2 O3 1_555 12_555 73.4(4) n
O2 K2 O4 1_555 1_555 121.0(6) n
O2 K2 O4 1_555 3_555 165.7(6) n
O2 K2 O5 1_555 2_554 70.7(5) n
O2 K2 O3 5_565 1_555 122.0(5) n
O2 K2 O3 5_565 2_555 73.4(4) n
O2 K2 O3 5_565 7_555 75.3(5) n
O2 K2 O3 5_565 12_555 97.4(5) n
O2 K2 O4 5_565 1_555 165.7(6) n
O2 K2 O4 5_565 3_555 121.0(6) n
O2 K2 O5 5_565 2_554 70.7(5) n
O3 K2 O3 1_555 2_555 140.0(5) n
O3 K2 O3 1_555 7_555 135.7(6) n
O3 K2 O3 1_555 12_555 81.9(2) n
O3 K2 O4 1_555 1_555 56.6(4) n
O3 K2 O4 1_555 3_555 116.2(6) n
O3 K2 O5 1_555 2_554 74.6(3) n
O3 K2 O3 2_555 7_555 81.9(2) n
O3 K2 O3 2_555 12_555 58.6(5) n
O3 K2 O4 2_555 1_555 99.0(5) n
O3 K2 O4 2_555 3_555 68.4(4) n
O3 K2 O5 2_555 2_554 140.9(4) n
O3 K2 O3 7_555 12_555 140.0(5) n
O3 K2 O4 7_555 1_555 116.2(6) n
O3 K2 O4 7_555 3_555 56.6(4) n
O3 K2 O5 7_555 2_554 74.6(3) n
O3 K2 O4 12_555 1_555 68.4(4) n
O3 K2 O4 12_555 3_555 99.0(5) n
O3 K2 O5 12_555 2_554 140.9(4) n
O4 K2 O4 1_555 3_555 64.8(7) n
O4 K2 O5 1_555 2_554 119.3(5) n
O4 K2 O5 3_555 2_554 119.3(5) n
O2 K3 O2 1_555 4_665 163.4(5) n
O2 K3 O3 1_555 4_665 86.8(4) n
O2 K3 O3 1_555 12_555 86.8(4) n
O2 K3 O5 1_555 1_555 119.8(3) n
O2 K3 O5 1_555 5_665 119.8(3) n
O2 K3 O3 4_665 4_665 83.9(4) n
O2 K3 O3 4_665 12_555 83.9(4) n
O2 K3 O5 4_665 1_555 70.7(4) n
O2 K3 O5 4_665 5_665 70.7(4) n
O3 K3 O3 4_665 12_555 111.7(7) n
O3 K3 O5 4_665 1_555 153.3(5) n
O3 K3 O5 4_665 5_665 74.5(4) n
O3 K3 O5 12_555 1_555 74.5(4) n
O3 K3 O5 12_555 5_665 153.3(5) n
O5 K3 O5 1_555 5_665 89.2(7) n

loop_
_geom_bond_atom_site_label_1
_geom_bond_atom_site_label_2
_geom_bond_site_symmetry_2
_geom_bond_distance
_geom_bond_publ_flag
W1 O1 1_555 1.646(3) n
W1 O2 1_555 1.636(19) n
W1 O2 3_665 1.635(19) n
W1 O2 5_565 1.635(19) n
W2 O3 1_555 1.784(13) n
W2 O3 11_555 1.784(13) n
W2 O4 1_555 1.803(18) n
W2 O5 1_555 1.699(15) n
K1 O4 1_555 2.868(2) n
K1 O4 2_554 2.626(16) n
K1 O4 3_555 2.868(2) n
K1 O4 4_554 2.626(16) n
K1 O4 5_555 2.868(2) n
K1 O4 6_554 2.626(16) n
K2 O2 1_555 3.061(9) n
K2 O2 5_565 3.061(9) n
K2 O3 1_555 2.808(13) n
K2 O3 2_555 3.159(15) n
K2 O3 7_555 2.808(13) n
K2 O3 12_555 3.159(15) n
K2 O4 1_555 3.256(8) n
K2 O4 2_554 3.551(2) n
K2 O4 3_555 3.256(8) n
K2 O5 2_554 2.769(17) n
K3 O2 1_555 2.865(19) n
K3 O2 4_665 2.824(19) n
K3 O3 1_555 3.371(14) n
K3 O3 4_665 2.536(13) n
K3 O3 9_665 3.371(14) n
K3 O3 12_555 2.536(13) n
K3 O5 1_555 3.015(8) n
K3 O5 5_665 3.015(8) n
Ag1 O1 2_654 2.410(3) n
Ag1 O5 1_555 2.446(18) n
Ag1 O5 3_655 2.445(18) n
Ag1 O5 5_665 2.446(18) n
